data_7135034
loop_
_publ_author_name
'Wieneke, Jan'
'Cirigliano, Francesco'
'Schorpp, Marcel'

_publ_section_title
;
 A diazadiphospholenium cation featuring a reactive P&#xe006;P bond:
 synthesis and reversible main-group bond activation.
;
_journal_issue 90
_journal_name_full 'Chemical communications (Cambridge, England)'
_journal_page_first 17601
_journal_page_last 17604
_journal_paper_doi 10.1039/d5cc04820f
_journal_volume 61
_journal_year 2025
_chemical_formula_moiety 'C44 H51 N2 P2 S2, C F3 O3 S'
_chemical_formula_sum 'C45 H51 F3 N2 O3 P2 S3'
_chemical_formula_weight 883.059
_space_group_crystal_system triclinic
_space_group_IT_number 2
_space_group_name_Hall '-P 1'
_space_group_name_H-M_alt 'P -1'
_symmetry_Int_Tables_number 2
_atom_sites_solution_primary dual
_audit_creation_date 2025-07-11
_audit_creation_method
;
Olex2 1.5
(compiled 2025.05.31 svn.r86d253d1 for OlexSys, GUI svn.r7254)
;
_audit_update_record
;
2025-08-13 deposited with the CCDC.	2025-09-29 downloaded from the CCDC.
;
_cell_angle_alpha 94.945(1)
_cell_angle_beta 99.955(1)
_cell_angle_gamma 94.997(1)
_cell_formula_units_Z 2
_cell_length_a 10.4857(1)
_cell_length_b 13.3395(1)
_cell_length_c 16.2297(1)
_cell_measurement_reflns_used 36308
_cell_measurement_temperature 123.00(10)
_cell_measurement_theta_max 73.6090
_cell_measurement_theta_min 2.7590
_cell_volume 2215.54(3)
_computing_cell_refinement 'CrysAlisPro 1.171.43.143a (Rigaku OD, 2024)'
_computing_data_collection 'CrysAlisPro system (CCD 44.100a 64-bit (release 20-03-2025))'
_computing_data_reduction 'CrysAlisPro 1.171.43.143a (Rigaku OD, 2024)'
_computing_molecular_graphics 'Olex2 1.5 (Dolomanov et al., 2009)'
_computing_publication_material 'Olex2 1.5 (Dolomanov et al., 2009)'
_computing_structure_refinement 'olex2.refine 1.5 (Bourhis et al., 2015)'
_computing_structure_solution 'SHELXT 2018/2 (Sheldrick, 2018)'
_diffrn_ambient_environment N~2~
_diffrn_ambient_temperature 123.00(10)
_diffrn_detector 'Hybrid Pixel Array Detector'
_diffrn_detector_area_resol_mean 10.0000
_diffrn_detector_type 'HyPix-Arc 150'
_diffrn_measured_fraction_theta_full 0.9971
_diffrn_measured_fraction_theta_max 0.9698
_diffrn_measurement_details
;
List of Runs (angles in degrees, time in seconds):

  # Type    Start    End  Width  t~exp~   \w     \q     \k     \f   Frames
#--------------------------------------------------------------------------
  1  \w     -5.00  21.00   0.50    0.85    --    6.00 100.00  28.70   52
  2  \w    -19.00   7.00   0.50    0.85    --   -6.00 103.00-127.92   52
  3  \w    -46.00 -21.00   0.50    0.85    --  -10.00 138.00   5.89   50
  4  \w      2.00  27.00   0.50    0.85    --   10.00  95.00  -1.37   50
  5  \w     16.00  41.00   0.50    0.85    --   18.00  85.00  87.71   50
  6  \w     13.00  38.00   0.50    0.85    --   18.00  90.00 156.26   50
  7  \w     17.00  43.00   0.50    0.85    --   22.00  90.00 -13.83   52
  8  \w     17.00  42.00   0.50    0.85    --   22.00  90.00-134.86   50
  9  \w     17.00  42.00   0.50    0.85    --   22.00  90.00-101.00   50
 10  \w     33.00  58.00   0.50    0.85    --   30.00  77.00  34.29   50
 11  \w     37.00  62.00   0.50    0.85    --   30.00  71.00 -58.42   50
 12  \w     35.00  60.00   0.50    0.85    --   30.00  74.00 -20.28   50
 13  \w     38.00  63.00   0.50    0.85    --   34.00  76.00-151.19   50
 14  \w     39.00  64.00   0.50    0.85    --   34.00  74.00 109.65   50
 15  \w     39.00  64.00   0.50    0.85    --   34.00  75.00  91.20   50
 16  \w     41.00  66.00   0.50    0.85    --   34.00  71.00 136.97   50
 17  \w     37.00  62.00   0.50    0.85    --   34.00  77.00  53.73   50
 18  \w     39.00  64.00   0.50    0.85    --   34.00  74.00-177.09   50
 19  \w     39.00  64.00   0.50    0.85    --   34.00  74.00-126.05   50
 20  \w     38.00  63.00   0.50    0.85    --   34.00  76.00 157.08   50
 21  \w     44.00  69.00   0.50    0.85    --   38.00  72.00 -22.55   50
 22  \w     43.00  68.00   0.50    0.85    --   38.00  74.00  17.80   50
 23  \w     44.00  69.00   0.50    0.85    --   38.00  73.00 -62.07   50
 24  \w     44.00  69.00   0.50    0.85    --   38.00  72.00  -2.68   50
 25  \w     42.00  67.00   0.50    0.85    --   38.00  76.00 132.77   50
 26  \w     41.00  66.00   0.50    0.85    --   38.00  77.00-110.91   50
 27  \w     48.00  73.00   0.50    0.85    --   42.00  72.00  96.99   50
 28  \w     50.00  75.00   0.50    0.85    --   42.00  68.00  58.61   50
 29  \w     51.00  76.00   0.50    0.85    --   42.00  65.00  30.48   50
 30  \w     48.00  73.00   0.50    0.85    --   42.00  73.00 143.60   50
 31  \w     54.00  79.00   0.50    0.85    --   46.00  68.00 -87.86   50
 32  \w     54.00  82.00   0.50    0.85    --   46.00  69.00 -18.97   56
 33  \w     52.00  77.00   0.50    0.85    --   46.00  72.00-172.72   50
 34  \w     56.00  81.00   0.50    0.85    --   50.00  72.00 171.36   50
 35  \w     57.00  82.00   0.50    0.85    --   50.00  70.00 -65.00   50
 36  \w    -84.00 -57.00   0.50    0.85    --  -50.00 -70.00  14.18   54
 37  \w    -84.00 -57.00   0.50    0.85    --  -50.00 -71.00  93.74   54
 38  \w     59.00  84.00   0.50    0.85    --   50.00  65.00-120.43   50
 39  \w     57.00  82.00   0.50    0.85    --   50.00  70.00-160.51   50
 40  \w     57.00  82.00   0.50    0.85    --   50.00  71.00-145.64   50
 41  \w     61.00  86.00   0.50    0.85    --   54.00  71.00  14.37   50
 42  \w     61.00  86.00   0.50    0.85    --   54.00  70.00  61.21   50
 43  \w     60.00  85.00   0.50    0.85    --   54.00  72.00 -18.37   50
 44  \w     61.00  86.00   0.50    0.85    --   54.00  70.00 153.92   50
 45  \w     67.00  94.00   0.50    0.85    --   58.00  70.00  78.22   54
 46  \w     64.00  89.00   0.50    0.85    --   58.00  72.00 -80.35   50
 47  \w     65.00  90.00   0.50    0.85    --   58.00  70.00  98.06   50
 48  \w     67.00  92.00   0.50    0.85    --   58.00  64.00-111.53   50
 49  \w     67.00  92.00   0.50    0.85    --   58.00  62.00 137.43   50
 50  \w     65.00  90.00   0.50    0.85    --   58.00  71.00  28.05   50
 51  \w     67.00  92.00   0.50    0.85    --   58.00  62.00 -83.12   50
 52  \w     65.00  90.00   0.50    0.85    --   58.00  71.00  -0.12   50
 53  \w     65.00  90.00   0.50    0.85    --   58.00  71.00 175.41   50
 54  \w     69.00  94.00   0.50    0.85    --   62.00  71.00  67.46   50
 55  \w     69.00  99.00   0.50    0.85    --   62.00  72.00 -59.41   60
 56  \w     70.00  98.00   0.50    0.85    --   62.00  72.00  39.36   56
 57  \w     69.00  94.00   0.50    0.85    --   62.00  70.00 129.90   50
 58  \w     68.00  93.00   0.50    0.85    --   62.00  72.00 148.46   50
 59  \w     69.00  94.00   0.50    0.85    --   62.00  70.00-175.53   50
 60  \w     73.00 100.00   0.50    0.85    --   62.00  63.00-151.00   54
 61  \w     69.00 100.00   0.50    0.85    --   62.00  70.00 -14.41   62
 62  \w     27.00  67.00   0.50    0.85    --   63.37 -95.00 -90.00   80
 63  \w     42.00  72.00   0.50    0.85    --   63.37 -95.00-180.00   60
 64  \w     24.00  63.00   0.50    0.85    --   63.37-125.00 120.00   78
 65  \w     26.00  88.00   0.50    0.85    --   63.37   0.00  30.00  124
 66  \w    -89.00 -30.00   0.50    0.85    --  -63.96 125.00  60.00  118
 67  \w    -78.00 -33.00   0.50    0.85    --  -63.96   0.00 -90.00   90
 68  \w   -100.00 -26.00   0.50    0.85    --  -63.96   0.00 120.00  148
 69  \w    -94.00 -30.00   0.50    0.85    --  -63.96   0.00 -30.00  128
 70  \w    -47.00 -22.00   0.50    0.85    --  -63.96 125.00 -90.00   50
 71  \w    -89.00 -51.00   0.50    0.85    --  -63.96 125.00 -90.00   76
 72  \w    -92.00 -46.00   0.50    0.85    --  -63.96   0.00  30.00   92
 73  \w    -53.00 -27.00   0.50    0.85    --  -63.96 125.00 -30.00   52
 74  \w    -91.00 -55.00   0.50    0.85    --  -63.96 125.00 -30.00   72
 75  \w     71.00  98.00   0.50    0.85    --   66.00  75.00 -81.63   54
 76  \w     73.00  98.00   0.50    0.85    --   66.00  70.00-151.23   50
 77  \w     45.00 107.00   0.50    0.85    --   69.62  19.00 -67.11  124
 78  \w   -100.00 -74.00   0.50    0.85    --  -70.00 -75.00-103.27   52
 79  \w   -105.00 -78.00   0.50    0.85    --  -70.00 -66.00 -63.34   54
 80  \w     75.00 100.00   0.50    0.85    --   70.00  75.00-153.22   50
 81  \w   -106.00 -78.00   0.50    0.85    --  -70.00 -66.00 143.34   56
 82  \w   -109.00 -78.00   0.50    0.85    --  -70.00 -66.00 131.62   62
 83  \w   -102.00 -75.00   0.50    0.85    --  -70.00 -74.00   3.45   54
 84  \w   -101.00 -75.00   0.50    0.85    --  -70.00 -73.00 -41.44   52
 85  \w     75.00 105.00   0.50    0.85    --   70.00  74.00  46.97   60
 86  \w   -110.00 -79.00   0.50    0.85    --  -70.00 -61.00  84.79   62
 87  \w   -101.00 -74.00   0.50    0.85    --  -70.00 -75.00  15.71   54
 88  \w   -105.00 -78.00   0.50    0.85    --  -70.00 -65.00  24.27   54
 89  \w   -103.00 -76.00   0.50    0.85    --  -70.00 -74.00 -29.44   54
 90  \w   -102.00 -75.00   0.50    0.85    --  -70.00 -73.00-111.96   54
 91  \w    -99.00 -32.00   0.50    0.85    --  -73.72 125.00 -60.00  134
 92  \w    -66.00 -32.00   0.50    0.85    --  -73.72 125.00-180.00   68
 93  \w    -99.00 -71.00   0.50    0.85    --  -73.72 125.00-180.00   56
 94  \w    -58.00 -32.00   0.50    0.85    --  -73.72 125.00 120.00   52
 95  \w    -99.00 -74.00   0.50    0.85    --  -73.72 125.00 120.00   50
 96  \w    -65.00 -36.00   0.50    0.85    --  -73.72 125.00   0.00   58
 97  \w    -99.00 -72.00   0.50    0.85    --  -73.72 125.00   0.00   54
 98  \w   -110.00 -78.00   0.50    0.85    --  -74.00 -75.00 132.04   64
 99  \w   -104.00 -77.00   0.50    0.85    --  -74.00 -77.00  77.85   54
100  \w     78.00 103.00   0.50    0.85    --   75.86-125.00   0.00   50
101  \w     42.00  75.00   0.50    0.85    --   75.86-125.00   0.00   66
102  \w   -112.00 -85.00   0.50    0.85    --  -76.78-125.00   0.00   54
103  \w   -102.00 -35.00   0.50    0.85    --  -76.78 125.00  30.00  134
104  \w   -114.00 -87.00   0.50    0.85    --  -76.78-125.00 -30.00   54
105  \w   -117.00 -92.00   0.50    0.85    --  -76.78-125.00 150.00   50
106  \w   -118.00 -90.00   0.50    0.85    --  -76.78-125.00 -90.00   56
107  \w   -113.00 -86.00   0.50    0.85    --  -76.78-125.00  30.00   54
108  \w   -116.00 -79.00   0.50    0.85    --  -76.78-125.00 -60.00   74
109  \w   -115.00 -90.00   0.50    0.85    --  -76.78-125.00-180.00   50
110  \w   -118.00 -85.00   0.50    0.85    --  -76.78-125.00  60.00   66
111  \w   -118.00 -93.00   0.50    0.85    --  -76.78-125.00-120.00   50
112  \w   -110.00 -82.00   0.50    0.85    --  -76.78-125.00 120.00   56
113  \w   -114.00 -87.00   0.50    0.85    --  -76.78-125.00-150.00   54
114  \w   -112.00 -85.00   0.50    0.85    --  -76.78-125.00  90.00   54
115  \w   -111.00 -82.00   0.50    0.85    --  -78.25 -78.00 176.67   58
116  \w    -69.00 -41.00   0.50    0.85    --  -78.25 137.00 -81.91   56
117  \w   -113.00 -87.00   0.50    0.85    --  -78.25 137.00 -81.91   52
118  \w    -90.00 -47.00   0.50    0.85    --  -78.25 143.00 111.12   86
119  \w   -112.00 -38.00   0.50    0.85    --  -78.25 135.00-163.35  148
120  \w   -111.00 -36.00   0.50    0.85    --  -78.25 135.00  54.32  150
121  \w   -111.00 -86.00   0.50    0.85    --  -78.25 -66.00-174.53   50
122  \w   -115.00 -37.00   0.50    0.85    --  -78.25 139.00  82.30  156
123  \w   -112.00 -41.00   0.50    0.85    --  -78.25 138.00-129.10  142
124  \w   -113.00 -82.00   0.50    0.85    --  -78.25 -76.00-123.61   62
125  \w   -114.00 -87.00   0.50    0.85    --  -78.25 -69.00 112.51   54
126  \w   -110.00 -82.00   0.50    0.85    --  -78.25 -78.00   1.84   56
127  \w   -115.00 -54.00   0.50    0.85    --  -78.25 140.00 -33.18  122
128  \w   -113.00 -80.00   0.50    0.85    --  -78.25 -79.00 -62.88   66
129  \w   -113.00 -40.00   0.50    0.85    --  -78.25 136.00 151.04  146
;
_diffrn_measurement_device 'four-circle diffractometer'
_diffrn_measurement_device_type 'XtaLAB Synergy R, DW system, HyPix-Arc 150'
_diffrn_measurement_method '\w scans'
_diffrn_orient_matrix_type 'CrysAlisPro convention (1999,Acta A55,543-557)'
_diffrn_orient_matrix_UB_11 0.0924271000
_diffrn_orient_matrix_UB_12 0.0130204000
_diffrn_orient_matrix_UB_13 -0.0633705000
_diffrn_orient_matrix_UB_21 -0.1049632000
_diffrn_orient_matrix_UB_22 0.0484401000
_diffrn_orient_matrix_UB_23 -0.0575329000
_diffrn_orient_matrix_UB_31 0.0541610000
_diffrn_orient_matrix_UB_32 0.1052056000
_diffrn_orient_matrix_UB_33 0.0454093000
_diffrn_radiation_monochromator mirror
_diffrn_radiation_probe x-ray
_diffrn_radiation_type 'Cu K\a'
_diffrn_radiation_wavelength 1.54184
_diffrn_reflns_av_R_equivalents 0.0506
_diffrn_reflns_av_unetI/netI 0.0243
_diffrn_reflns_Laue_measured_fraction_full 0.9971
_diffrn_reflns_Laue_measured_fraction_max 0.9698
_diffrn_reflns_limit_h_max 12
_diffrn_reflns_limit_h_min -12
_diffrn_reflns_limit_k_max 16
_diffrn_reflns_limit_k_min -16
_diffrn_reflns_limit_l_max 20
_diffrn_reflns_limit_l_min -20
_diffrn_reflns_number 76298
_diffrn_reflns_point_group_measured_fraction_full 0.9971
_diffrn_reflns_point_group_measured_fraction_max 0.9698
_diffrn_reflns_theta_full 67.6840
_diffrn_reflns_theta_max 74.15
_diffrn_reflns_theta_min 2.78
_diffrn_source 'Rotating-anode X-ray tube'
_diffrn_source_type 'Rigaku (Cu) X-ray Source'
_exptl_absorpt_coefficient_mu 2.664
_exptl_absorpt_correction_T_max 1.000
_exptl_absorpt_correction_T_min 0.804
_exptl_absorpt_correction_type gaussian
_exptl_absorpt_process_details
;
CrysAlisPro 1.171.43.143a (Rigaku Oxford Diffraction, 2024)
Numerical absorption correction based on gaussian integration over
a multifaceted crystal model
Empirical absorption correction using spherical harmonics,
implemented in SCALE3 ABSPACK scaling algorithm.
;
_exptl_crystal_colour yellow
_exptl_crystal_colour_primary yellow
_exptl_crystal_density_diffrn 1.324
_exptl_crystal_description block
_exptl_crystal_F_000 933.933
_exptl_crystal_size_max 0.115
_exptl_crystal_size_mid 0.059
_exptl_crystal_size_min 0.045
_refine_diff_density_max 1.1625
_refine_diff_density_min -0.4341
_refine_diff_density_rms 0.0619
_refine_ls_d_res_high 0.8014
_refine_ls_d_res_low 15.9000
_refine_ls_goodness_of_fit_ref 1.0473
_refine_ls_hydrogen_treatment constr
_refine_ls_matrix_type full
_refine_ls_number_constraints 84
_refine_ls_number_parameters 532
_refine_ls_number_reflns 8744
_refine_ls_number_restraints 0
_refine_ls_restrained_S_all 1.0473
_refine_ls_R_factor_all 0.0430
_refine_ls_R_factor_gt 0.0380
_refine_ls_shift/su_max -0.0009
_refine_ls_shift/su_mean 0.0002
_refine_ls_structure_factor_coef Fsqd
_refine_ls_weighting_details 'w=1/[\s^2^(Fo^2^)+(0.0454P)^2^+1.8567P] where P=(Fo^2^+2Fc^2^)/3'
_refine_ls_weighting_scheme calc
_refine_ls_wR_factor_gt 0.0968
_refine_ls_wR_factor_ref 0.0997
_reflns_Friedel_coverage 0.0
_reflns_limit_h_max 12
_reflns_limit_h_min -12
_reflns_limit_k_max 16
_reflns_limit_k_min -16
_reflns_limit_l_max 20
_reflns_limit_l_min 0
_reflns_number_gt 7841
_reflns_number_total 8744
_reflns_threshold_expression I>=2u(I)
_cod_data_source_file d5cc04820f2.cif
_cod_data_source_block JW141
_cod_depositor_comments 'Adding full bibliography for 7135028--7135034.cif.'
_cod_database_code 7135034
_chemical_oxdiff_formula 'C H N P O S F'
_cell_oxdiff_angle_alpha 94.9446(6)
_cell_oxdiff_angle_beta 99.9551(6)
_cell_oxdiff_angle_gamma 94.9969(7)
_cell_oxdiff_length_a 10.48574(8)
_cell_oxdiff_length_b 13.33953(11)
_cell_oxdiff_length_c 16.22966(12)
_cell_oxdiff_measurement_reflns_used 36308
_cell_oxdiff_volume 2215.55(3)
_olex2_refinement_description
;
1. Fixed Uiso
 At 1.2 times of:
  All C(H) groups
 At 1.5 times of:
  All C(H,H,H) groups
2.a Ternary CH refined with riding coordinates:
 C27(H27), C30(H30), C10(H10), C7(H7)
2.b Aromatic/amide H refined with riding coordinates:
 C15(H15), C44(H44), C19(H19), C5(H5), C16(H16), C3(H3), C18(H18), C42(H42),
 C40(H40), C43(H43), C25(H25), C41(H41), C23(H23), C4(H4), C34(H34), C24(H24),
 C38(H38), C35(H35), C37(H37), C36(H36)
2.c Idealised Me refined as rotating group:
 C8(H8a,H8b,H8c), C28(H28a,H28b,H28c), C29(H29a,H29b,H29c), C9(H9a,H9b,H9c),
 C20(H20a,H20b,H20c), C11(H11a,H11b,H11c), C31(H31a,H31b,H31c), C12(H12a,H12b,
 H12c), C32(H32a,H32b,H32c)
;
_olex2_submission_special_instructions 'No special instructions were received'
_oxdiff_exptl_absorpt_empirical_details
;
Empirical correction (ABSPACK) includes:
- Absorption correction using spherical harmonics
- Frame scaling
;
_oxdiff_exptl_absorpt_empirical_full_max 2.114
_oxdiff_exptl_absorpt_empirical_full_min 0.699

loop_
_space_group_symop_id
_space_group_symop_operation_xyz
1 x,y,z
2 -x,-y,-z

loop_
_atom_site_label
_atom_site_type_symbol
_atom_site_fract_x
_atom_site_fract_y
_atom_site_fract_z
_atom_site_U_iso_or_equiv
_atom_site_adp_type
_atom_site_occupancy
_atom_site_refinement_flags_posn
P2 P 0.48821(4) 0.54458(3) 0.30034(3) 0.01691(10) Uani 1.000000 .
S2 S 0.62018(4) 0.50188(3) 0.22143(3) 0.02195(11) Uani 1.000000 .
P1 P 0.36230(4) 0.61644(3) 0.20410(3) 0.01797(10) Uani 1.000000 .
S1 S 0.20267(4) 0.63234(4) 0.26394(3) 0.02382(11) Uani 1.000000 .
S005 S 1.07535(5) 0.21700(4) 0.18373(3) 0.02713(12) Uani 1.000000 .
O3 O 0.99197(14) 0.26751(11) 0.23149(10) 0.0332(3) Uani 1.000000 .
F3 F 0.88278(17) 0.07884(11) 0.11626(9) 0.0589(4) Uani 1.000000 .
F2 F 0.88692(15) 0.21455(12) 0.05385(10) 0.0579(4) Uani 1.000000 .
N2 N 0.46174(14) 0.73512(10) 0.23436(9) 0.0151(3) Uani 1.000000 .
N1 N 0.56826(14) 0.66387(10) 0.34625(9) 0.0154(3) Uani 1.000000 .
O2 O 1.13543(17) 0.13625(12) 0.22299(10) 0.0410(4) Uani 1.000000 .
O1 O 1.15947(15) 0.28346(12) 0.14620(10) 0.0391(4) Uani 1.000000 .
F1 F 1.0252(2) 0.10823(14) 0.03781(10) 0.0710(5) Uani 1.000000 .
C21 C 0.63526(17) 0.66973(12) 0.43354(11) 0.0169(3) Uani 1.000000 .
C13 C 0.55463(16) 0.74544(12) 0.30312(10) 0.0149(3) Uani 1.000000 .
C14 C 0.64600(17) 0.83870(13) 0.32704(11) 0.0163(3) Uani 1.000000 .
C15 C 0.71429(17) 0.87279(13) 0.26655(11) 0.0199(4) Uani 1.000000 .
H15 H 0.69604(17) 0.83958(13) 0.21100(11) 0.0238(4) Uiso 1.000000 R
C22 C 0.55886(18) 0.68215(13) 0.49592(11) 0.0195(4) Uani 1.000000 .
C27 C 0.85289(18) 0.64751(14) 0.38467(12) 0.0207(4) Uani 1.000000 .
H27 H 0.79618(18) 0.64838(14) 0.32852(12) 0.0249(4) Uiso 1.000000 R
C30 C 0.41295(18) 0.68984(14) 0.47674(12) 0.0211(4) Uani 1.000000 .
H30 H 0.38691(18) 0.69086(14) 0.41459(12) 0.0254(4) Uiso 1.000000 R
C17 C 0.83669(18) 1.00567(13) 0.36745(12) 0.0215(4) Uani 1.000000 .
C26 C 0.76925(18) 0.66087(13) 0.45159(11) 0.0197(4) Uani 1.000000 .
C2 C 0.45249(17) 0.81011(13) 0.10091(11) 0.0189(4) Uani 1.000000 .
C1 C 0.42461(16) 0.81610(13) 0.18254(11) 0.0164(3) Uani 1.000000 .
C44 C 0.47289(18) 0.31610(14) 0.20715(11) 0.0212(4) Uani 1.000000 .
H44 H 0.39815(18) 0.35181(14) 0.19690(11) 0.0254(4) Uiso 1.000000 R
C19 C 0.67339(18) 0.88925(13) 0.40826(11) 0.0201(4) Uani 1.000000 .
H19 H 0.62804(18) 0.86706(13) 0.45032(11) 0.0242(4) Uiso 1.000000 R
C5 C 0.30419(18) 0.95788(14) 0.15721(12) 0.0230(4) Uani 1.000000 .
H5 H 0.25371(18) 1.00838(14) 0.17536(12) 0.0276(5) Uiso 1.000000 R
C10 C 0.53099(19) 0.73095(15) 0.06648(11) 0.0235(4) Uani 1.000000 .
H10 H 0.56838(19) 0.69276(15) 0.11375(11) 0.0282(5) Uiso 1.000000 R
C16 C 0.80855(18) 0.95475(14) 0.28703(12) 0.0223(4) Uani 1.000000 .
H16 H 0.85485(18) 0.97659(14) 0.24529(12) 0.0268(5) Uiso 1.000000 R
C6 C 0.35120(17) 0.88985(13) 0.21284(11) 0.0181(4) Uani 1.000000 .
C7 C 0.32216(18) 0.90189(13) 0.30164(12) 0.0217(4) Uani 1.000000 .
H7 H 0.35509(18) 0.84448(13) 0.33195(12) 0.0260(5) Uiso 1.000000 R
C3 C 0.40371(19) 0.88106(14) 0.04867(12) 0.0239(4) Uani 1.000000 .
H3 H 0.42184(19) 0.87961(14) -0.00675(12) 0.0286(5) Uiso 1.000000 R
C18 C 0.76695(18) 0.97181(14) 0.42706(12) 0.0220(4) Uani 1.000000 .
H18 H 0.78398(18) 1.00627(14) 0.48216(12) 0.0264(5) Uiso 1.000000 R
C42 C 0.5686(2) 0.15942(15) 0.21734(13) 0.0273(4) Uani 1.000000 .
H42 H 0.5589(2) 0.08770(15) 0.21492(13) 0.0328(5) Uiso 1.000000 R
C40 C 0.70712(18) 0.31666(14) 0.23756(12) 0.0232(4) Uani 1.000000 .
H40 H 0.79159(18) 0.35260(14) 0.24961(12) 0.0279(5) Uiso 1.000000 R
C43 C 0.45950(19) 0.21177(15) 0.20523(12) 0.0248(4) Uani 1.000000 .
H43 H 0.37510(19) 0.17585(15) 0.19556(12) 0.0298(5) Uiso 1.000000 R
C39 C 0.59732(18) 0.36834(13) 0.22430(11) 0.0189(4) Uani 1.000000 .
C8 C 0.3914(2) 1.00145(14) 0.34968(12) 0.0263(4) Uani 1.000000 .
H8a H 0.4839(3) 1.0061(5) 0.3458(8) 0.0395(6) Uiso 1.000000 GR
H8b H 0.3521(9) 1.05859(14) 0.3251(6) 0.0395(6) Uiso 1.000000 GR
H8c H 0.3823(12) 1.0032(5) 0.4089(2) 0.0395(6) Uiso 1.000000 GR
C25 C 0.82618(19) 0.66553(15) 0.53631(12) 0.0259(4) Uani 1.000000 .
H25 H 0.91683(19) 0.66008(15) 0.55111(12) 0.0311(5) Uiso 1.000000 R
C41 C 0.6920(2) 0.21165(15) 0.23298(13) 0.0271(4) Uani 1.000000 .
H41 H 0.7666(2) 0.17548(15) 0.24062(13) 0.0325(5) Uiso 1.000000 R
C33 C 0.07387(18) 0.60046(15) 0.17480(12) 0.0237(4) Uani 1.000000 .
C28 C 0.9097(2) 0.54583(15) 0.38613(13) 0.0270(4) Uani 1.000000 .
H28a H 0.9686(11) 0.5443(5) 0.4399(4) 0.0405(6) Uiso 1.000000 GR
H28b H 0.8390(2) 0.49107(16) 0.3795(9) 0.0405(6) Uiso 1.000000 GR
H28c H 0.9581(12) 0.5369(5) 0.3399(6) 0.0405(6) Uiso 1.000000 GR
C23 C 0.6215(2) 0.68631(15) 0.57924(12) 0.0261(4) Uani 1.000000 .
H23 H 0.5728(2) 0.69505(15) 0.62309(12) 0.0314(5) Uiso 1.000000 R
C4 C 0.32960(19) 0.95330(14) 0.07607(12) 0.0253(4) Uani 1.000000 .
H4 H 0.29591(19) 1.00005(14) 0.03913(12) 0.0303(5) Uiso 1.000000 R
C34 C 0.0033(2) 0.50631(15) 0.16677(13) 0.0282(4) Uani 1.000000 .
H34 H 0.0263(2) 0.45893(15) 0.20584(13) 0.0338(5) Uiso 1.000000 R
C24 C 0.7536(2) 0.67790(16) 0.59918(12) 0.0300(4) Uani 1.000000 .
H24 H 0.7946(2) 0.68064(16) 0.65641(12) 0.0360(5) Uiso 1.000000 R
C38 C 0.0443(2) 0.66931(16) 0.11649(14) 0.0305(4) Uani 1.000000 .
H38 H 0.0942(2) 0.73325(16) 0.12193(14) 0.0366(5) Uiso 1.000000 R
C29 C 0.96186(19) 0.73422(15) 0.39509(14) 0.0288(4) Uani 1.000000 .
H29a H 0.9241(2) 0.79889(16) 0.3946(10) 0.0432(7) Uiso 1.000000 GR
H29b H 1.0211(8) 0.7329(7) 0.4487(5) 0.0432(7) Uiso 1.000000 GR
H29c H 1.0101(9) 0.7264(6) 0.3487(5) 0.0432(7) Uiso 1.000000 GR
C9 C 0.1756(2) 0.90010(15) 0.30105(14) 0.0310(5) Uani 1.000000 .
H9a H 0.1436(4) 0.9599(6) 0.2767(9) 0.0465(7) Uiso 1.000000 GR
H9b H 0.1300(3) 0.8389(6) 0.2673(8) 0.0465(7) Uiso 1.000000 GR
H9c H 0.1595(2) 0.9004(12) 0.35878(17) 0.0465(7) Uiso 1.000000 GR
C20 C 0.9400(2) 1.09467(15) 0.38963(14) 0.0298(4) Uani 1.000000 .
H20a H 0.9945(9) 1.0960(7) 0.3463(5) 0.0447(7) Uiso 1.000000 GR
H20b H 0.8984(2) 1.15753(17) 0.3928(9) 0.0447(7) Uiso 1.000000 GR
H20c H 0.9942(9) 1.0883(6) 0.4441(5) 0.0447(7) Uiso 1.000000 GR
C11 C 0.6436(2) 0.77941(18) 0.02940(13) 0.0328(5) Uani 1.000000 .
H11a H 0.6085(2) 0.8145(10) -0.0188(6) 0.0492(7) Uiso 1.000000 GR
H11b H 0.6991(9) 0.8280(9) 0.0723(3) 0.0492(7) Uiso 1.000000 GR
H11c H 0.6951(9) 0.7267(2) 0.0111(9) 0.0492(7) Uiso 1.000000 GR
C31 C 0.3374(2) 0.59731(16) 0.50194(15) 0.0321(5) Uani 1.000000 .
H31a H 0.3605(12) 0.53564(17) 0.4732(8) 0.0481(7) Uiso 1.000000 GR
H31b H 0.3597(12) 0.5954(7) 0.56293(19) 0.0481(7) Uiso 1.000000 GR
H31c H 0.2438(2) 0.6017(6) 0.4858(9) 0.0481(7) Uiso 1.000000 GR
C35 C -0.1014(2) 0.48211(17) 0.10089(14) 0.0340(5) Uani 1.000000 .
H35 H -0.1520(2) 0.41851(17) 0.09571(14) 0.0409(6) Uiso 1.000000 R
C37 C -0.0593(2) 0.64306(19) 0.05024(15) 0.0378(5) Uani 1.000000 .
H37 H -0.0804(2) 0.68911(19) 0.00969(15) 0.0453(6) Uiso 1.000000 R
C12 C 0.4424(2) 0.65571(16) -0.00096(13) 0.0340(5) Uani 1.000000 .
H12a H 0.3724(9) 0.6232(9) 0.0235(3) 0.0510(7) Uiso 1.000000 GR
H12b H 0.4048(13) 0.6919(3) -0.0479(5) 0.0510(7) Uiso 1.000000 GR
H12c H 0.4937(4) 0.6041(7) -0.0215(7) 0.0510(7) Uiso 1.000000 GR
C32 C 0.3750(2) 0.78691(16) 0.51957(14) 0.0318(5) Uani 1.000000 .
H32a H 0.3979(14) 0.7872(6) 0.58075(14) 0.0477(7) Uiso 1.000000 GR
H32b H 0.4219(12) 0.84579(16) 0.5019(8) 0.0477(7) Uiso 1.000000 GR
H32c H 0.2811(3) 0.7899(6) 0.5034(8) 0.0477(7) Uiso 1.000000 GR
C36 C -0.1322(2) 0.54985(19) 0.04300(15) 0.0385(5) Uani 1.000000 .
H36 H -0.2037(2) 0.53264(19) -0.00211(15) 0.0462(6) Uiso 1.000000 R
C45 C 0.9617(3) 0.15124(18) 0.09345(15) 0.0423(6) Uani 1.000000 .

loop_
_atom_site_aniso_label
_atom_site_aniso_U_11
_atom_site_aniso_U_22
_atom_site_aniso_U_33
_atom_site_aniso_U_12
_atom_site_aniso_U_13
_atom_site_aniso_U_23
P2 0.0177(2) 0.0134(2) 0.0191(2) -0.00021(16) 0.00316(17) 0.00117(16)
S2 0.0239(2) 0.0173(2) 0.0259(2) 0.00126(17) 0.00948(18) -0.00013(17)
P1 0.0174(2) 0.0164(2) 0.0189(2) -0.00012(17) 0.00177(17) -0.00004(17)
S1 0.0187(2) 0.0273(2) 0.0249(2) 0.00026(18) 0.00481(18) -0.00017(18)
S005 0.0239(2) 0.0259(2) 0.0305(3) 0.00665(19) 0.00089(19) 0.00139(19)
O3 0.0250(7) 0.0310(8) 0.0426(9) 0.0088(6) 0.0034(6) -0.0031(6)
F3 0.0786(11) 0.0448(9) 0.0427(8) -0.0313(8) 0.0008(8) 0.0037(7)
F2 0.0494(9) 0.0630(10) 0.0493(9) -0.0178(7) -0.0205(7) 0.0211(8)
N2 0.0164(7) 0.0126(7) 0.0160(7) -0.0005(5) 0.0029(6) 0.0007(5)
N1 0.0170(7) 0.0137(7) 0.0149(7) -0.0001(5) 0.0026(6) -0.0001(5)
O2 0.0491(10) 0.0371(9) 0.0412(9) 0.0238(8) 0.0086(7) 0.0086(7)
O1 0.0257(8) 0.0433(9) 0.0464(9) -0.0030(7) 0.0018(7) 0.0101(7)
F1 0.1043(15) 0.0627(11) 0.0427(9) -0.0102(10) 0.0245(9) -0.0172(8)
C21 0.0219(9) 0.0126(8) 0.0150(8) -0.0008(6) 0.0012(7) 0.0013(6)
C13 0.0156(8) 0.0148(8) 0.0150(8) 0.0017(6) 0.0056(6) -0.0004(6)
C14 0.0169(8) 0.0144(8) 0.0169(8) 0.0013(6) 0.0016(7) 0.0012(6)
C15 0.0215(9) 0.0197(9) 0.0174(8) -0.0002(7) 0.0021(7) 0.0011(7)
C22 0.0244(9) 0.0145(8) 0.0195(9) -0.0005(7) 0.0051(7) 0.0014(7)
C27 0.0179(9) 0.0208(9) 0.0233(9) 0.0002(7) 0.0035(7) 0.0035(7)
C30 0.0236(9) 0.0204(9) 0.0205(9) 0.0017(7) 0.0079(7) 0.0015(7)
C17 0.0198(9) 0.0160(9) 0.0273(9) 0.0002(7) 0.0009(7) 0.0027(7)
C26 0.0203(9) 0.0159(8) 0.0214(9) -0.0026(7) 0.0021(7) 0.0015(7)
C2 0.0180(9) 0.0189(9) 0.0179(8) -0.0019(7) 0.0007(7) 0.0008(7)
C1 0.0157(8) 0.0135(8) 0.0188(8) -0.0014(6) 0.0003(7) 0.0029(6)
C44 0.0209(9) 0.0224(9) 0.0197(9) 0.0022(7) 0.0042(7) -0.0021(7)
C19 0.0225(9) 0.0182(9) 0.0195(9) 0.0004(7) 0.0053(7) -0.0001(7)
C5 0.0218(9) 0.0153(9) 0.0305(10) 0.0023(7) 0.0011(8) 0.0018(7)
C10 0.0297(10) 0.0260(10) 0.0164(8) 0.0062(8) 0.0069(7) 0.0023(7)
C16 0.0233(9) 0.0217(9) 0.0224(9) -0.0003(7) 0.0053(7) 0.0049(7)
C6 0.0162(8) 0.0147(8) 0.0223(9) -0.0024(6) 0.0029(7) 0.0005(7)
C7 0.0260(10) 0.0156(9) 0.0253(9) 0.0033(7) 0.0095(8) 0.0013(7)
C3 0.0267(10) 0.0255(10) 0.0177(9) -0.0003(8) 0.0001(7) 0.0041(7)
C18 0.0243(9) 0.0185(9) 0.0211(9) 0.0005(7) 0.0018(7) -0.0030(7)
C42 0.0338(11) 0.0180(9) 0.0313(10) 0.0020(8) 0.0096(9) 0.0020(8)
C40 0.0197(9) 0.0244(10) 0.0248(9) 0.0017(7) 0.0036(7) -0.0007(7)
C43 0.0245(10) 0.0235(10) 0.0255(9) -0.0025(8) 0.0063(8) -0.0012(8)
C39 0.0233(9) 0.0158(8) 0.0171(8) 0.0014(7) 0.0042(7) -0.0014(7)
C8 0.0345(11) 0.0192(9) 0.0255(10) 0.0020(8) 0.0082(8) -0.0011(7)
C25 0.0235(10) 0.0268(10) 0.0235(9) -0.0026(8) -0.0038(8) 0.0027(8)
C41 0.0257(10) 0.0241(10) 0.0324(10) 0.0081(8) 0.0047(8) 0.0041(8)
C33 0.0171(9) 0.0252(10) 0.0284(10) 0.0021(7) 0.0044(7) 0.0009(8)
C28 0.0263(10) 0.0246(10) 0.0317(10) 0.0049(8) 0.0072(8) 0.0054(8)
C23 0.0351(11) 0.0264(10) 0.0165(9) -0.0012(8) 0.0067(8) 0.0003(7)
C4 0.0278(10) 0.0202(9) 0.0260(10) 0.0027(8) -0.0027(8) 0.0072(7)
C34 0.0269(10) 0.0251(10) 0.0322(11) 0.0008(8) 0.0054(8) 0.0029(8)
C24 0.0372(12) 0.0321(11) 0.0157(9) -0.0021(9) -0.0042(8) -0.0007(8)
C38 0.0245(10) 0.0296(11) 0.0375(11) 0.0023(8) 0.0034(9) 0.0087(9)
C29 0.0206(10) 0.0269(10) 0.0389(11) -0.0023(8) 0.0077(8) 0.0034(9)
C9 0.0306(11) 0.0232(10) 0.0431(12) 0.0024(8) 0.0184(9) 0.0018(9)
C20 0.0279(11) 0.0234(10) 0.0342(11) -0.0077(8) 0.0018(9) -0.0007(8)
C11 0.0311(11) 0.0431(13) 0.0269(10) 0.0060(9) 0.0109(9) 0.0048(9)
C31 0.0272(11) 0.0259(10) 0.0448(13) -0.0016(8) 0.0118(9) 0.0067(9)
C35 0.0273(11) 0.0343(12) 0.0371(12) -0.0063(9) 0.0039(9) -0.0015(9)
C37 0.0258(11) 0.0494(14) 0.0395(12) 0.0063(10) 0.0023(9) 0.0173(11)
C12 0.0484(13) 0.0299(11) 0.0223(10) -0.0014(10) 0.0092(9) -0.0055(8)
C32 0.0322(11) 0.0264(10) 0.0388(12) 0.0052(9) 0.0138(9) -0.0021(9)
C36 0.0225(11) 0.0534(15) 0.0361(12) -0.0003(10) -0.0019(9) 0.0028(10)
C45 0.0534(15) 0.0353(13) 0.0334(12) -0.0118(11) 0.0040(11) 0.0013(10)

loop_
_atom_type_symbol
_atom_type_scat_dispersion_real
_atom_type_scat_dispersion_imag
_atom_type_scat_Cromer_Mann_a1
_atom_type_scat_Cromer_Mann_a2
_atom_type_scat_Cromer_Mann_a3
_atom_type_scat_Cromer_Mann_a4
_atom_type_scat_Cromer_Mann_b1
_atom_type_scat_Cromer_Mann_b2
_atom_type_scat_Cromer_Mann_b3
_atom_type_scat_Cromer_Mann_b4
_atom_type_scat_Cromer_Mann_c
_atom_type_scat_source
_atom_type_scat_dispersion_source
C 0.01788 0.00908 2.31000 1.02000 1.58860 0.86500 20.84390 10.20750 0.56870 51.65120 0.21560 'International Tables Volume C Table 6.1.1.4 (pp. 500-502)' 'Brennan, Cowan, Rev. Sci. Instrum., 1992, 63, 850'
F 0.07327 0.05351 3.53920 2.64120 1.51700 1.02430 10.28250 4.29440 0.26150 26.14760 0.27760 'International Tables Volume C Table 6.1.1.4 (pp. 500-502)' 'Brennan, Cowan, Rev. Sci. Instrum., 1992, 63, 850'
H 0.00000 0.00000 0.49300 0.32291 0.14019 0.04081 10.51090 26.12570 3.14236 57.79970 0.00304 'International Tables Volume C Table 6.1.1.4 (pp. 500-502)' 'Brennan, Cowan, Rev. Sci. Instrum., 1992, 63, 850'
N 0.03110 0.01806 12.21260 3.13220 2.01250 1.16630 0.00570 9.89330 28.99750 0.58260 -11.52900 'International Tables Volume C Table 6.1.1.4 (pp. 500-502)' 'Brennan, Cowan, Rev. Sci. Instrum., 1992, 63, 850'
O 0.04960 0.03234 3.04850 2.28680 1.54630 0.86700 13.27710 5.70110 0.32390 32.90890 0.25080 'International Tables Volume C Table 6.1.1.4 (pp. 500-502)' 'Brennan, Cowan, Rev. Sci. Instrum., 1992, 63, 850'
P 0.29730 0.43501 6.43450 4.17910 1.78000 1.49080 1.90670 27.15700 0.52600 68.16450 1.11490 'International Tables Volume C Table 6.1.1.4 (pp. 500-502)' 'Brennan, Cowan, Rev. Sci. Instrum., 1992, 63, 850'
S 0.33376 0.55840 6.90530 5.20340 1.43790 1.58630 1.46790 22.21510 0.25360 56.17200 0.86690 'International Tables Volume C Table 6.1.1.4 (pp. 500-502)' 'Brennan, Cowan, Rev. Sci. Instrum., 1992, 63, 850'

loop_
_exptl_crystal_face_index_h
_exptl_crystal_face_index_k
_exptl_crystal_face_index_l
_exptl_crystal_face_perp_dist
-4 6 5 0.0435
4 6 -4 0.0290
-5 -1 9 0.0336
3 5 -8 0.0236
1 4 -10 0.0261
0 -1 10 0.0236
-1 6 -8 0.0330
1 -4 9 0.0410
-7 1 4 0.0485
1 7 4 0.0224
7 -1 -4 0.0466
-1 -7 -4 0.0224
-4 -6 -2 0.0301
-3 -3 10 0.0280
-2 0 10 0.0242
4 4 5 0.0368

loop_
_geom_angle_atom_site_label_1
_geom_angle_atom_site_label_2
_geom_angle_atom_site_label_3
_geom_angle
_geom_angle_site_symmetry_1
_geom_angle_site_symmetry_3
_geom_angle_publ_flag
P1 P2 S2 95.43(2) . . ?
N1 P2 S2 99.64(5) . . ?
N1 P2 P1 91.24(5) . . ?
C39 S2 P2 98.63(6) . . ?
S1 P1 P2 99.71(3) . . ?
N2 P1 P2 90.50(5) . . ?
N2 P1 S1 103.77(5) . . ?
C33 S1 P1 99.17(6) . . ?
O2 S005 O3 114.47(10) . . ?
O1 S005 O3 114.66(10) . . ?
O1 S005 O2 115.46(10) . . ?
C45 S005 O3 103.23(11) . . ?
C45 S005 O2 103.24(11) . . ?
C45 S005 O1 103.47(10) . . ?
C13 N2 P1 119.74(12) . . ?
C1 N2 P1 114.70(11) . . ?
C1 N2 C13 125.39(14) . . ?
C21 N1 P2 116.90(11) . . ?
C13 N1 P2 119.50(11) . . ?
C13 N1 C21 123.28(14) . . ?
C22 C21 N1 116.86(15) . . ?
C26 C21 N1 119.96(15) . . ?
C26 C21 C22 123.17(16) . . ?
N1 C13 N2 116.78(15) . . ?
C14 C13 N2 121.86(15) . . ?
C14 C13 N1 121.15(15) . . ?
C15 C14 C13 117.66(15) . . ?
C19 C14 C13 123.25(16) . . ?
C19 C14 C15 118.93(16) . . ?
H15 C15 C14 119.81(10) . . ?
C16 C15 C14 120.39(16) . . ?
C16 C15 H15 119.81(11) . . ?
C30 C22 C21 123.44(16) . . ?
C23 C22 C21 117.26(17) . . ?
C23 C22 C30 119.30(17) . . ?
C26 C27 H27 108.02(10) . . ?
C28 C27 H27 108.02(10) . . ?
C28 C27 C26 111.05(15) . . ?
C29 C27 H27 108.02(11) . . ?
C29 C27 C26 111.24(16) . . ?
C29 C27 C28 110.35(16) . . ?
H30 C30 C22 107.80(10) . . ?
C31 C30 C22 110.83(15) . . ?
C31 C30 H30 107.80(11) . . ?
C32 C30 C22 112.48(16) . . ?
C32 C30 H30 107.80(11) . . ?
C32 C30 C31 109.95(16) . . ?
C18 C17 C16 117.89(17) . . ?
C20 C17 C16 121.09(17) . . ?
C20 C17 C18 121.01(17) . . ?
C27 C26 C21 123.63(16) . . ?
C25 C26 C21 116.76(17) . . ?
C25 C26 C27 119.60(17) . . ?
C10 C2 C1 123.92(16) . . ?
C3 C2 C1 117.31(17) . . ?
C3 C2 C10 118.77(16) . . ?
C2 C1 N2 117.71(15) . . ?
C6 C1 N2 119.08(15) . . ?
C6 C1 C2 122.85(16) . . ?
C43 C44 H44 120.33(11) . . ?
C39 C44 H44 120.33(10) . . ?
C39 C44 C43 119.33(17) . . ?
H19 C19 C14 120.15(10) . . ?
C18 C19 C14 119.69(17) . . ?
C18 C19 H19 120.15(11) . . ?
C6 C5 H5 119.32(11) . . ?
C4 C5 H5 119.32(11) . . ?
C4 C5 C6 121.37(17) . . ?
H10 C10 C2 108.34(10) . . ?
C11 C10 C2 111.72(16) . . ?
C11 C10 H10 108.34(11) . . ?
C12 C10 C2 110.31(16) . . ?
C12 C10 H10 108.34(11) . . ?
C12 C10 C11 109.70(16) . . ?
C17 C16 C15 121.27(17) . . ?
H16 C16 C15 119.37(11) . . ?
H16 C16 C17 119.37(11) . . ?
C5 C6 C1 116.98(16) . . ?
C7 C6 C1 124.93(16) . . ?
C7 C6 C5 118.07(16) . . ?
H7 C7 C6 108.53(9) . . ?
C8 C7 C6 110.70(15) . . ?
C8 C7 H7 108.53(10) . . ?
C9 C7 C6 111.54(16) . . ?
C9 C7 H7 108.53(11) . . ?
C9 C7 C8 108.94(15) . . ?
H3 C3 C2 119.39(11) . . ?
C4 C3 C2 121.23(18) . . ?
C4 C3 H3 119.39(11) . . ?
C19 C18 C17 121.82(17) . . ?
H18 C18 C17 119.09(11) . . ?
H18 C18 C19 119.09(11) . . ?
C43 C42 H42 119.98(12) . . ?
C41 C42 H42 119.98(11) . . ?
C41 C42 C43 120.05(18) . . ?
C39 C40 H40 120.41(11) . . ?
C41 C40 H40 120.41(11) . . ?
C41 C40 C39 119.17(18) . . ?
C42 C43 C44 120.31(18) . . ?
H43 C43 C44 119.85(11) . . ?
H43 C43 C42 119.85(12) . . ?
C44 C39 S2 121.06(14) . . ?
C40 C39 S2 118.02(14) . . ?
C40 C39 C44 120.74(17) . . ?
H8a C8 C7 109.5 . . ?
H8b C8 C7 109.5 . . ?
H8b C8 H8a 109.5 . . ?
H8c C8 C7 109.5 . . ?
H8c C8 H8a 109.5 . . ?
H8c C8 H8b 109.5 . . ?
H25 C25 C26 119.29(11) . . ?
C24 C25 C26 121.43(18) . . ?
C24 C25 H25 119.29(11) . . ?
C40 C41 C42 120.36(18) . . ?
H41 C41 C42 119.82(11) . . ?
H41 C41 C40 119.82(11) . . ?
C34 C33 S1 118.10(15) . . ?
C38 C33 S1 120.76(15) . . ?
C38 C33 C34 121.13(18) . . ?
H28a C28 C27 109.5 . . ?
H28b C28 C27 109.5 . . ?
H28b C28 H28a 109.5 . . ?
H28c C28 C27 109.5 . . ?
H28c C28 H28a 109.5 . . ?
H28c C28 H28b 109.5 . . ?
H23 C23 C22 119.49(12) . . ?
C24 C23 C22 121.02(18) . . ?
C24 C23 H23 119.49(11) . . ?
C3 C4 C5 120.25(17) . . ?
H4 C4 C5 119.88(11) . . ?
H4 C4 C3 119.88(11) . . ?
H34 C34 C33 120.44(12) . . ?
C35 C34 C33 119.13(19) . . ?
C35 C34 H34 120.44(13) . . ?
C23 C24 C25 120.37(17) . . ?
H24 C24 C25 119.82(11) . . ?
H24 C24 C23 119.82(11) . . ?
H38 C38 C33 120.56(12) . . ?
C37 C38 C33 118.9(2) . . ?
C37 C38 H38 120.56(13) . . ?
H29a C29 C27 109.5 . . ?
H29b C29 C27 109.5 . . ?
H29b C29 H29a 109.5 . . ?
H29c C29 C27 109.5 . . ?
H29c C29 H29a 109.5 . . ?
H29c C29 H29b 109.5 . . ?
H9a C9 C7 109.5 . . ?
H9b C9 C7 109.5 . . ?
H9b C9 H9a 109.5 . . ?
H9c C9 C7 109.5 . . ?
H9c C9 H9a 109.5 . . ?
H9c C9 H9b 109.5 . . ?
H20a C20 C17 109.5 . . ?
H20b C20 C17 109.5 . . ?
H20b C20 H20a 109.5 . . ?
H20c C20 C17 109.5 . . ?
H20c C20 H20a 109.5 . . ?
H20c C20 H20b 109.5 . . ?
H11a C11 C10 109.5 . . ?
H11b C11 C10 109.5 . . ?
H11b C11 H11a 109.5 . . ?
H11c C11 C10 109.5 . . ?
H11c C11 H11a 109.5 . . ?
H11c C11 H11b 109.5 . . ?
H31a C31 C30 109.5 . . ?
H31b C31 C30 109.5 . . ?
H31b C31 H31a 109.5 . . ?
H31c C31 C30 109.5 . . ?
H31c C31 H31a 109.5 . . ?
H31c C31 H31b 109.5 . . ?
H35 C35 C34 119.86(13) . . ?
C36 C35 C34 120.3(2) . . ?
C36 C35 H35 119.86(13) . . ?
H37 C37 C38 119.89(13) . . ?
C36 C37 C38 120.2(2) . . ?
C36 C37 H37 119.89(13) . . ?
H12a C12 C10 109.5 . . ?
H12b C12 C10 109.5 . . ?
H12b C12 H12a 109.5 . . ?
H12c C12 C10 109.5 . . ?
H12c C12 H12a 109.5 . . ?
H12c C12 H12b 109.5 . . ?
H32a C32 C30 109.5 . . ?
H32b C32 C30 109.5 . . ?
H32b C32 H32a 109.5 . . ?
H32c C32 C30 109.5 . . ?
H32c C32 H32a 109.5 . . ?
H32c C32 H32b 109.5 . . ?
C37 C36 C35 120.3(2) . . ?
H36 C36 C35 119.84(13) . . ?
H36 C36 C37 119.84(13) . . ?
F3 C45 S005 111.68(16) . . ?
F2 C45 S005 111.47(16) . . ?
F2 C45 F3 107.4(2) . . ?
F1 C45 S005 110.91(19) . . ?
F1 C45 F3 107.9(2) . . ?
F1 C45 F2 107.3(2) . . ?

loop_
_geom_bond_atom_site_label_1
_geom_bond_atom_site_label_2
_geom_bond_distance
_geom_bond_site_symmetry_2
_geom_bond_publ_flag
P2 S2 2.1222(6) . ?
P2 P1 2.2062(6) . ?
P2 N1 1.7716(14) . ?
S2 C39 1.7823(18) . ?
P1 S1 2.0925(6) . ?
P1 N2 1.7989(14) . ?
S1 C33 1.793(2) . ?
S005 O3 1.4374(15) . ?
S005 O2 1.4357(15) . ?
S005 O1 1.4414(16) . ?
S005 C45 1.824(2) . ?
F3 C45 1.336(3) . ?
F2 C45 1.333(3) . ?
N2 C13 1.337(2) . ?
N2 C1 1.464(2) . ?
N1 C21 1.461(2) . ?
N1 C13 1.348(2) . ?
F1 C45 1.331(3) . ?
C21 C22 1.403(3) . ?
C21 C26 1.402(3) . ?
C13 C14 1.482(2) . ?
C14 C15 1.395(2) . ?
C14 C19 1.399(2) . ?
C15 H15 0.9500 . ?
C15 C16 1.385(3) . ?
C22 C30 1.522(3) . ?
C22 C23 1.392(3) . ?
C27 H27 1.0000 . ?
C27 C26 1.518(3) . ?
C27 C28 1.529(3) . ?
C27 C29 1.530(3) . ?
C30 H30 1.0000 . ?
C30 C31 1.532(3) . ?
C30 C32 1.532(3) . ?
C17 C16 1.390(3) . ?
C17 C18 1.392(3) . ?
C17 C20 1.510(3) . ?
C26 C25 1.395(3) . ?
C2 C1 1.403(2) . ?
C2 C10 1.521(2) . ?
C2 C3 1.396(3) . ?
C1 C6 1.408(2) . ?
C44 H44 0.9500 . ?
C44 C43 1.384(3) . ?
C44 C39 1.396(3) . ?
C19 H19 0.9500 . ?
C19 C18 1.385(3) . ?
C5 H5 0.9500 . ?
C5 C6 1.395(2) . ?
C5 C4 1.385(3) . ?
C10 H10 1.0000 . ?
C10 C11 1.534(3) . ?
C10 C12 1.538(3) . ?
C16 H16 0.9500 . ?
C6 C7 1.522(2) . ?
C7 H7 1.0000 . ?
C7 C8 1.535(3) . ?
C7 C9 1.534(3) . ?
C3 H3 0.9500 . ?
C3 C4 1.381(3) . ?
C18 H18 0.9500 . ?
C42 H42 0.9500 . ?
C42 C43 1.386(3) . ?
C42 C41 1.386(3) . ?
C40 H40 0.9500 . ?
C40 C39 1.388(3) . ?
C40 C41 1.390(3) . ?
C43 H43 0.9500 . ?
C8 H8a 0.9800 . ?
C8 H8b 0.9800 . ?
C8 H8c 0.9800 . ?
C25 H25 0.9500 . ?
C25 C24 1.382(3) . ?
C41 H41 0.9500 . ?
C33 C34 1.385(3) . ?
C33 C38 1.390(3) . ?
C28 H28a 0.9800 . ?
C28 H28b 0.9800 . ?
C28 H28c 0.9800 . ?
C23 H23 0.9500 . ?
C23 C24 1.383(3) . ?
C4 H4 0.9500 . ?
C34 H34 0.9500 . ?
C34 C35 1.388(3) . ?
C24 H24 0.9500 . ?
C38 H38 0.9500 . ?
C38 C37 1.387(3) . ?
C29 H29a 0.9800 . ?
C29 H29b 0.9800 . ?
C29 H29c 0.9800 . ?
C9 H9a 0.9800 . ?
C9 H9b 0.9800 . ?
C9 H9c 0.9800 . ?
C20 H20a 0.9800 . ?
C20 H20b 0.9800 . ?
C20 H20c 0.9800 . ?
C11 H11a 0.9800 . ?
C11 H11b 0.9800 . ?
C11 H11c 0.9800 . ?
C31 H31a 0.9800 . ?
C31 H31b 0.9800 . ?
C31 H31c 0.9800 . ?
C35 H35 0.9500 . ?
C35 C36 1.377(3) . ?
C37 H37 0.9500 . ?
C37 C36 1.386(3) . ?
C12 H12a 0.9800 . ?
C12 H12b 0.9800 . ?
C12 H12c 0.9800 . ?
C32 H32a 0.9800 . ?
C32 H32b 0.9800 . ?
C32 H32c 0.9800 . ?
C36 H36 0.9500 . ?

loop_
_geom_torsion_atom_site_label_1
_geom_torsion_atom_site_label_2
_geom_torsion_atom_site_label_3
_geom_torsion_atom_site_label_4
_geom_torsion
_geom_torsion_site_symmetry_1
_geom_torsion_site_symmetry_2
_geom_torsion_site_symmetry_3
_geom_torsion_site_symmetry_4
_geom_torsion_publ_flag
P2 S2 C39 C44 51.11(10) . . . . ?
P2 S2 C39 C40 -133.86(11) . . . . ?
P2 P1 N2 C13 -8.73(9) . . . . ?
P2 P1 N2 C1 175.83(9) . . . . ?
P2 N1 C21 C22 -82.54(13) . . . . ?
P2 N1 C21 C26 96.16(13) . . . . ?
P2 N1 C13 N2 12.14(14) . . . . ?
P2 N1 C13 C14 -162.72(12) . . . . ?
S2 P2 N1 C21 -105.57(9) . . . . ?
S2 P2 N1 C13 80.67(9) . . . . ?
S2 C39 C44 C43 176.29(15) . . . . ?
S2 C39 C40 C41 -174.59(14) . . . . ?
P1 P2 N1 C21 158.71(9) . . . . ?
P1 P2 N1 C13 -15.05(9) . . . . ?
P1 S1 C33 C34 104.99(11) . . . . ?
P1 S1 C33 C38 -76.31(12) . . . . ?
P1 N2 C13 N1 0.22(13) . . . . ?
P1 N2 C13 C14 175.05(12) . . . . ?
P1 N2 C1 C2 -72.88(13) . . . . ?
P1 N2 C1 C6 100.51(12) . . . . ?
S1 P1 N2 C13 91.39(9) . . . . ?
S1 P1 N2 C1 -84.05(9) . . . . ?
S1 C33 C34 C35 176.46(16) . . . . ?
S1 C33 C38 C37 -177.52(17) . . . . ?
O3 S005 C45 F3 -65.96(14) . . . . ?
O3 S005 C45 F2 54.15(13) . . . . ?
O3 S005 C45 F1 173.69(15) . . . . ?
F3 C45 S005 O2 53.5(2) . . . . ?
F3 C45 S005 O1 174.24(18) . . . . ?
F2 C45 S005 O2 173.65(17) . . . . ?
F2 C45 S005 O1 -65.66(19) . . . . ?
N2 C13 N1 C21 -161.19(14) . . . . ?
N2 C13 C14 C15 -52.99(18) . . . . ?
N2 C13 C14 C19 131.71(17) . . . . ?
N2 C1 C2 C10 -6.59(19) . . . . ?
N2 C1 C2 C3 172.87(15) . . . . ?
N2 C1 C6 C5 -172.15(15) . . . . ?
N2 C1 C6 C7 9.19(19) . . . . ?
N1 C21 C22 C30 -0.16(18) . . . . ?
N1 C21 C22 C23 179.08(16) . . . . ?
N1 C21 C26 C27 1.45(19) . . . . ?
N1 C21 C26 C25 -178.98(16) . . . . ?
N1 C13 N2 C1 175.14(14) . . . . ?
N1 C13 C14 C15 121.61(17) . . . . ?
N1 C13 C14 C19 -53.69(19) . . . . ?
O2 S005 C45 F1 -66.81(14) . . . . ?
O1 S005 C45 F1 53.89(13) . . . . ?
C21 N1 C13 C14 23.95(18) . . . . ?
C21 C22 C30 C31 112.63(19) . . . . ?
C21 C22 C30 C32 -123.82(19) . . . . ?
C21 C22 C23 C24 -0.4(2) . . . . ?
C21 C26 C27 C28 -116.72(19) . . . . ?
C21 C26 C27 C29 119.95(19) . . . . ?
C21 C26 C25 C24 0.2(2) . . . . ?
C13 N2 C1 C2 111.98(18) . . . . ?
C13 N2 C1 C6 -74.64(18) . . . . ?
C13 N1 C21 C22 90.95(17) . . . . ?
C13 N1 C21 C26 -90.34(17) . . . . ?
C13 C14 C15 C16 -174.87(16) . . . . ?
C13 C14 C19 C18 175.39(17) . . . . ?
C14 C13 N2 C1 -10.0(2) . . . . ?
C14 C15 C16 C17 -0.7(2) . . . . ?
C14 C19 C18 C17 -0.9(2) . . . . ?
C15 C14 C19 C18 0.1(2) . . . . ?
C15 C16 C17 C18 -0.1(2) . . . . ?
C15 C16 C17 C20 179.67(18) . . . . ?
C22 C21 C26 C27 -179.93(16) . . . . ?
C22 C21 C26 C25 -0.4(2) . . . . ?
C22 C23 C24 C25 0.2(2) . . . . ?
C27 C26 C25 C24 179.83(17) . . . . ?
C30 C22 C21 C26 -178.81(16) . . . . ?
C30 C22 C23 C24 178.91(17) . . . . ?
C26 C21 C22 C23 0.4(2) . . . . ?
C26 C25 C24 C23 -0.2(2) . . . . ?
C2 C1 C6 C5 0.9(2) . . . . ?
C2 C1 C6 C7 -177.79(16) . . . . ?
C2 C3 C4 C5 1.2(2) . . . . ?
C1 C2 C10 C11 -127.46(19) . . . . ?
C1 C2 C10 C12 110.25(19) . . . . ?
C1 C2 C3 C4 -0.8(2) . . . . ?
C1 C6 C5 C4 -0.46(19) . . . . ?
C1 C6 C7 C8 112.74(19) . . . . ?
C1 C6 C7 C9 -125.78(18) . . . . ?
C44 C43 C42 C41 1.2(2) . . . . ?
C44 C39 C40 C41 0.5(2) . . . . ?
C19 C14 C15 C16 0.6(2) . . . . ?
C19 C18 C17 C16 0.9(2) . . . . ?
C19 C18 C17 C20 -178.87(18) . . . . ?
C5 C6 C7 C8 -65.91(18) . . . . ?
C5 C6 C7 C9 55.57(18) . . . . ?
C10 C2 C1 C6 -179.71(17) . . . . ?
C10 C2 C3 C4 178.66(17) . . . . ?
C6 C1 C2 C3 -0.2(2) . . . . ?
C6 C5 C4 C3 -0.6(2) . . . . ?
C7 C6 C5 C4 178.30(16) . . . . ?
C3 C2 C10 C11 53.09(19) . . . . ?
C3 C2 C10 C12 -69.20(19) . . . . ?
C42 C43 C44 C39 -2.2(2) . . . . ?
C42 C41 C40 C39 -1.5(2) . . . . ?
C40 C39 C44 C43 1.4(2) . . . . ?
C40 C41 C42 C43 0.7(2) . . . . ?
C25 C26 C27 C28 63.72(19) . . . . ?
C25 C26 C27 C29 -59.60(19) . . . . ?
C33 C34 C35 C36 1.8(2) . . . . ?
C33 C38 C37 C36 0.4(2) . . . . ?
C23 C22 C30 C31 -66.59(19) . . . . ?
C23 C22 C30 C32 56.96(19) . . . . ?
C34 C33 C38 C37 1.1(2) . . . . ?
C34 C35 C36 C37 -0.3(3) . . . . ?
C38 C33 C34 C35 -2.2(2) . . . . ?
C38 C37 C36 C35 -0.8(3) . . . . ?

loop_
_exptl_oxdiff_crystal_face_indexfrac_h
_exptl_oxdiff_crystal_face_indexfrac_k
_exptl_oxdiff_crystal_face_indexfrac_l
_exptl_oxdiff_crystal_face_x
_exptl_oxdiff_crystal_face_y
_exptl_oxdiff_crystal_face_z
-3.7646 6.1569 5.4689 -0.6144 0.3787 0.6922
4.2761 6.0698 -3.7392 0.7112 0.0603 0.7004
-4.6187 -1.2985 8.7256 -0.9967 -0.0801 0.0095
3.2091 4.8027 -8.1885 0.8781 0.3669 0.3073
0.9219 3.6992 -9.8771 0.7593 0.6507 -0.0094
-0.4361 -1.2009 10.4624 -0.7189 -0.6143 0.3251
-0.7282 6.2802 -7.6655 0.5002 0.8217 0.2732
1.1613 -4.3989 9.0122 -0.5211 -0.8535 0.0093
-6.5723 1.4900 4.1884 -0.8535 0.5211 -0.0090
1.3519 7.2472 3.6179 -0.0100 0.0010 0.9999
6.5723 -1.4900 -4.1884 0.8535 -0.5211 0.0090
-1.3519 -7.2472 -3.6179 0.0100 -0.0010 -0.9999
-3.6961 -6.1755 -1.8036 -0.3077 0.1926 -0.9318
-2.9395 -2.7647 9.7130 -0.9232 -0.3842 -0.0090
-2.1722 0.2213 10.3648 -0.8547 -0.3576 0.3763
3.6880 3.8909 5.4639 0.0453 -0.5130 0.8572
